data_7241126
loop_
_publ_author_name
'Wang, Jun'
'Chen, Ning-Ning'
'Qian, Jin'
'Chen, Xuanrong'
'Zhang, Xin-Yue'
'Fan, Liming'

_publ_section_title
;
 Multiresponsive chemosensing and photocatalytic properties of three
 luminescent coordination polymers derived from bifunctional
 1,1'-Di(4-carbonylphenyl)-2,2'-biimidazoline ligand
;
_journal_name_full CrystEngComm
_journal_paper_doi 10.1039/D0CE00814A
_journal_year 2020
_chemical_formula_moiety 'C20 H14 Cd N4 O5, 5(H O0.50), H O0.50'
_chemical_formula_sum 'C20 H24 Cd N4 O10'
_chemical_formula_weight 592.84
_space_group_crystal_system monoclinic
_space_group_IT_number 14
_space_group_name_Hall '-P 2ybc'
_space_group_name_H-M_alt 'P 1 21/c 1'
_atom_sites_solution_hydrogens mixed
_audit_creation_method SHELXL-2014
_audit_update_record
;
2020-04-18 deposited with the CCDC.	2020-08-21 downloaded from the CCDC.
;
_cell_angle_alpha 90
_cell_angle_beta 114.354(5)
_cell_angle_gamma 90
_cell_formula_units_Z 4
_cell_length_a 12.4871(10)
_cell_length_b 14.3971(12)
_cell_length_c 16.4209(10)
_cell_measurement_reflns_used 3721
_cell_measurement_temperature 296(2)
_cell_measurement_theta_max 25.61
_cell_measurement_theta_min 2.02
_cell_volume 2689.4(4)
_computing_structure_refinement 'SHELXL-2014 (Sheldrick, 2014)'
_diffrn_ambient_temperature 296(2)
_diffrn_measured_fraction_theta_full 0.997
_diffrn_measured_fraction_theta_max 0.987
_diffrn_measurement_device_type 'CCD area detector'
_diffrn_measurement_method 'phi and omega scans'
_diffrn_radiation_type MoK\a
_diffrn_radiation_wavelength 0.71073
_diffrn_reflns_av_R_equivalents 0.0208
_diffrn_reflns_av_unetI/netI 0.0182
_diffrn_reflns_Laue_measured_fraction_full 0.997
_diffrn_reflns_Laue_measured_fraction_max 0.987
_diffrn_reflns_limit_h_max 16
_diffrn_reflns_limit_h_min -16
_diffrn_reflns_limit_k_max 18
_diffrn_reflns_limit_k_min -18
_diffrn_reflns_limit_l_max 21
_diffrn_reflns_limit_l_min -21
_diffrn_reflns_number 23095
_diffrn_reflns_point_group_measured_fraction_full 0.997
_diffrn_reflns_point_group_measured_fraction_max 0.987
_diffrn_reflns_theta_full 25.242
_diffrn_reflns_theta_max 27.656
_diffrn_reflns_theta_min 1.790
_diffrn_source 'sealed tube'
_exptl_absorpt_coefficient_mu 0.867
_exptl_absorpt_correction_T_max 0.849
_exptl_absorpt_correction_T_min 0.834
_exptl_absorpt_correction_type multi-scan
_exptl_absorpt_process_details 'SADABS; Bruker, 2008'
_exptl_crystal_colour colorless
_exptl_crystal_density_diffrn 1.464
_exptl_crystal_description block
_exptl_crystal_F_000 1200
_exptl_crystal_size_max 0.210
_exptl_crystal_size_mid 0.200
_exptl_crystal_size_min 0.190
_refine_diff_density_max 1.638
_refine_diff_density_min -0.849
_refine_diff_density_rms 0.140
_refine_ls_extinction_method none
_refine_ls_goodness_of_fit_ref 1.075
_refine_ls_hydrogen_treatment constr
_refine_ls_matrix_type full
_refine_ls_number_parameters 325
_refine_ls_number_reflns 6194
_refine_ls_number_restraints 12
_refine_ls_restrained_S_all 1.094
_refine_ls_R_factor_all 0.0479
_refine_ls_R_factor_gt 0.0421
_refine_ls_shift/su_max 0.001
_refine_ls_shift/su_mean 0.000
_refine_ls_structure_factor_coef Fsqd
_refine_ls_weighting_details 'w=1/[\s^2^(Fo^2^)+(0.0851P)^2^+2.9443P] where P=(Fo^2^+2Fc^2^)/3'
_refine_ls_weighting_scheme calc
_refine_ls_wR_factor_gt 0.1283
_refine_ls_wR_factor_ref 0.1360
_reflns_Friedel_coverage 0.000
_reflns_number_gt 5414
_reflns_number_total 6194
_reflns_threshold_expression 'I > 2\s(I)'
_cod_data_source_file d0ce00814a2.cif
_cod_data_source_block 1
_cod_original_sg_symbol_H-M 'P 21/c'
_cod_database_code 7241126
_shelx_space_group_comment
;
The symmetry employed for this shelxl refinement is uniquely defined
by the following loop, which should always be used as a source of
symmetry information in preference to the above space-group names.
They are only intended as comments.
;
_shelx_estimated_absorpt_t_min 0.839
_shelx_estimated_absorpt_t_max 0.853
_shelxl_version_number 2014-3

loop_
_space_group_symop_operation_xyz
'x, y, z'
'-x, y+1/2, -z+1/2'
'-x, -y, -z'
'x, -y-1/2, z-1/2'

loop_
_atom_site_label
_atom_site_type_symbol
_atom_site_fract_x
_atom_site_fract_y
_atom_site_fract_z
_atom_site_U_iso_or_equiv
_atom_site_adp_type
_atom_site_occupancy
_atom_site_site_symmetry_order
_atom_site_calc_flag
_atom_site_refinement_flags_posn
_atom_site_refinement_flags_adp
_atom_site_refinement_flags_occupancy
_atom_site_disorder_assembly
_atom_site_disorder_group
O9 O 0.4299(8) 0.0036(5) 0.0479(5) 0.180(3) Uani 1 1 d . . . . .
H9A H 0.4774 -0.0061 0.1019 0.270 Uiso 1 1 d R U . . .
H9B H 0.4278 0.0460 0.0154 0.270 Uiso 1 1 d R U . . .
O8 O 0.7760(6) 0.8396(6) 0.2832(5) 0.182(3) Uani 1 1 d . . . . .
H8A H 0.7688 0.7952 0.2472 0.273 Uiso 1 1 d R U . . .
H8B H 0.8463 0.8575 0.3131 0.273 Uiso 1 1 d R U . . .
O7 O 0.5944(7) 0.9725(5) 0.2147(4) 0.157(2) Uani 1 1 d . . . . .
H7A H 0.5809 0.9795 0.2610 0.236 Uiso 1 1 d R U . . .
H7B H 0.6359 0.9239 0.2221 0.236 Uiso 1 1 d R U . . .
O6 O 0.9698(6) 0.9067(5) 0.4408(5) 0.176(4) Uani 1 1 d . . . . .
H6A H 0.9329 0.9207 0.4725 0.265 Uiso 1 1 d R U . . .
H6B H 1.0322 0.9389 0.4560 0.265 Uiso 1 1 d R U . . .
C1 C 0.6858(4) 0.0766(2) 0.4222(3) 0.0469(9) Uani 1 1 d . . . . .
C2 C 0.6798(3) 0.1665(2) 0.3747(2) 0.0431(7) Uani 1 1 d . . . . .
C3 C 0.7704(4) 0.2301(3) 0.4084(2) 0.0504(9) Uani 1 1 d . . . . .
H3 H 0.8359 0.2169 0.4608 0.061 Uiso 1 1 calc R U . . .
C4 C 0.7641(3) 0.3136(3) 0.3645(2) 0.0476(8) Uani 1 1 d . . . . .
H4 H 0.8256 0.3560 0.3863 0.057 Uiso 1 1 calc R U . . .
C5 C 0.6646(3) 0.3328(2) 0.2876(2) 0.0394(7) Uani 1 1 d . . . . .
C6 C 0.5718(3) 0.2719(3) 0.2550(2) 0.0455(8) Uani 1 1 d . . . . .
H6 H 0.5044 0.2868 0.2046 0.055 Uiso 1 1 calc R U . . .
C7 C 0.5803(3) 0.1877(3) 0.2986(3) 0.0474(8) Uani 1 1 d . . . . .
H7 H 0.5188 0.1453 0.2765 0.057 Uiso 1 1 calc R U . . .
C8 C 0.6956(3) 0.5038(2) 0.2794(2) 0.0454(8) Uani 1 1 d . . . . .
H8 H 0.7172 0.5195 0.3391 0.055 Uiso 1 1 calc R U . . .
C9 C 0.6908(3) 0.5612(2) 0.2125(2) 0.0433(7) Uani 1 1 d . . . . .
H9 H 0.7083 0.6243 0.2188 0.052 Uiso 1 1 calc R U . . .
C10 C 0.6388(3) 0.42602(19) 0.1524(2) 0.0302(6) Uani 1 1 d . . . . .
C11 C 0.6003(2) 0.34850(19) 0.08921(19) 0.0307(6) Uani 1 1 d . . . . .
C12 C 0.4958(3) 0.2556(2) -0.0174(2) 0.0420(7) Uani 1 1 d . . . . .
H12 H 0.4336 0.2319 -0.0673 0.050 Uiso 1 1 calc R U . . .
C13 C 0.5993(3) 0.2120(2) 0.0278(2) 0.0431(7) Uani 1 1 d . . . . .
H13 H 0.6209 0.1536 0.0155 0.052 Uiso 1 1 calc R U . . .
C14 C 0.7821(3) 0.2509(2) 0.1624(2) 0.0374(6) Uani 1 1 d . . . . .
C15 C 0.8690(3) 0.3180(3) 0.1855(3) 0.0452(8) Uani 1 1 d . . . . .
H15 H 0.8537 0.3760 0.1579 0.054 Uiso 1 1 calc R U . . .
C16 C 0.9797(3) 0.2967(3) 0.2509(3) 0.0487(8) Uani 1 1 d . . . . .
H16 H 1.0390 0.3411 0.2676 0.058 Uiso 1 1 calc R U . . .
C17 C 1.0030(3) 0.2101(3) 0.2914(2) 0.0475(8) Uani 1 1 d . . . . .
C18 C 0.9141(3) 0.1449(3) 0.2682(3) 0.0526(9) Uani 1 1 d . . . . .
H18 H 0.9291 0.0873 0.2963 0.063 Uiso 1 1 calc R U . . .
C19 C 0.8022(3) 0.1646(2) 0.2028(3) 0.0462(8) Uani 1 1 d . . . . .
H19 H 0.7425 0.1205 0.1868 0.055 Uiso 1 1 calc R U . . .
C20 C 1.1254(3) 0.1865(3) 0.3592(3) 0.0554(10) Uani 1 1 d . . . . .
Cd1 Cd 0.67648(2) -0.08111(2) 0.51098(2) 0.03168(10) Uani 1 1 d . . . . .
N1 N 0.6620(3) 0.41738(17) 0.24094(19) 0.0369(6) Uani 1 1 d . . . . .
N2 N 0.6563(2) 0.51244(17) 0.13387(18) 0.0346(5) Uani 1 1 d . . . . .
N3 N 0.6666(2) 0.27077(18) 0.09557(18) 0.0356(5) Uani 1 1 d . . . . .
N4 N 0.4963(2) 0.34064(18) 0.02184(17) 0.0342(5) Uani 1 1 d . . . . .
O1 O 0.7701(4) 0.0640(2) 0.4970(2) 0.0722(10) Uani 1 1 d . . . . .
O2 O 0.6077(3) 0.0170(2) 0.3877(2) 0.0589(7) Uani 1 1 d . . . . .
O3 O 1.2102(3) 0.2350(3) 0.3636(2) 0.0744(10) Uani 1 1 d . . . . .
O4 O 1.1352(3) 0.1159(3) 0.4053(3) 0.0797(10) Uani 1 1 d . . . . .
O5 O 0.6969(4) -0.1969(3) 0.4123(3) 0.0964(13) Uani 1 1 d . . . . .
H5A H 0.7233 -0.1745 0.3763 0.145 Uiso 1 1 d R U . . .
H5B H 0.6813 -0.2514 0.4013 0.145 Uiso 1 1 d R U . . .
O10 O 0.2730(14) 0.1383(7) 1.0179(9) 0.148(4) Uani 0.5 1 d . U P . .
H10A H 0.2485 0.1761 0.9743 0.222 Uiso 0.5 1 d R U P . .
H10B H 0.2529 0.0813 0.9985 0.222 Uiso 0.5 1 d R U P . .
O11 O 0.0386(12) 0.0501(10) 0.0075(9) 0.173(5) Uani 0.5 1 d . U P A -1
H11A H 0.0741 0.1020 0.0210 0.259 Uiso 0.5 1 d R U P A -1
H11B H 0.0735 0.0110 0.0489 0.259 Uiso 0.5 1 d R U P A -1

loop_
_atom_site_aniso_label
_atom_site_aniso_U_11
_atom_site_aniso_U_22
_atom_site_aniso_U_33
_atom_site_aniso_U_23
_atom_site_aniso_U_13
_atom_site_aniso_U_12
O9 0.258(9) 0.136(5) 0.124(5) -0.009(4) 0.056(5) -0.024(6)
O8 0.123(5) 0.275(10) 0.174(6) -0.063(7) 0.087(5) -0.005(6)
O7 0.206(7) 0.143(5) 0.140(5) -0.020(4) 0.089(5) 0.013(5)
O6 0.096(5) 0.233(9) 0.176(7) -0.069(6) 0.031(5) -0.004(4)
C1 0.063(3) 0.0380(18) 0.046(2) 0.0074(14) 0.0291(19) 0.0045(15)
C2 0.051(2) 0.0410(17) 0.0403(17) 0.0096(14) 0.0224(16) 0.0021(14)
C3 0.053(2) 0.054(2) 0.0339(16) 0.0127(15) 0.0075(15) 0.0008(17)
C4 0.0470(19) 0.0459(19) 0.0375(17) 0.0085(14) 0.0050(15) -0.0071(15)
C5 0.0441(17) 0.0352(15) 0.0343(15) 0.0096(12) 0.0116(14) 0.0002(13)
C6 0.0375(17) 0.0488(19) 0.0429(18) 0.0126(15) 0.0092(14) -0.0016(14)
C7 0.0441(19) 0.0452(18) 0.052(2) 0.0090(15) 0.0186(16) -0.0077(15)
C8 0.053(2) 0.0387(17) 0.0366(16) -0.0035(13) 0.0108(15) -0.0047(15)
C9 0.0482(19) 0.0312(14) 0.0452(18) -0.0005(13) 0.0138(16) -0.0046(14)
C10 0.0244(13) 0.0304(14) 0.0289(14) 0.0058(10) 0.0042(11) 0.0021(10)
C11 0.0249(13) 0.0288(13) 0.0309(14) 0.0074(11) 0.0040(11) 0.0015(10)
C12 0.0326(15) 0.0418(17) 0.0379(17) -0.0057(13) 0.0007(13) 0.0027(13)
C13 0.0361(16) 0.0360(16) 0.0469(18) -0.0034(14) 0.0067(14) 0.0040(13)
C14 0.0237(13) 0.0383(15) 0.0403(16) 0.0054(13) 0.0034(12) 0.0068(11)
C15 0.0312(16) 0.0452(18) 0.0498(19) 0.0093(15) 0.0073(14) 0.0016(13)
C16 0.0277(16) 0.056(2) 0.053(2) 0.0034(16) 0.0065(15) -0.0009(14)
C17 0.0274(15) 0.061(2) 0.0436(18) 0.0032(16) 0.0039(14) 0.0150(14)
C18 0.0406(19) 0.0433(18) 0.061(2) 0.0134(17) 0.0079(17) 0.0147(15)
C19 0.0323(16) 0.0359(16) 0.056(2) 0.0083(15) 0.0042(15) 0.0057(13)
C20 0.0318(18) 0.073(3) 0.046(2) -0.0028(19) 0.0004(15) 0.0204(18)
Cd1 0.02438(14) 0.03039(15) 0.03141(15) 0.00316(7) 0.00260(10) 0.00022(7)
N1 0.0388(15) 0.0326(14) 0.0314(14) 0.0054(9) 0.0067(12) -0.0040(10)
N2 0.0322(12) 0.0289(12) 0.0370(13) 0.0059(10) 0.0083(11) 0.0022(10)
N3 0.0244(12) 0.0326(12) 0.0398(14) 0.0034(10) 0.0033(10) 0.0045(9)
N4 0.0280(12) 0.0339(12) 0.0312(12) 0.0039(10) 0.0027(10) 0.0046(9)
O1 0.099(3) 0.0520(16) 0.0452(16) 0.0191(13) 0.0089(17) -0.0055(17)
O2 0.0550(16) 0.0520(15) 0.0654(18) 0.0202(13) 0.0207(14) -0.0024(13)
O3 0.0300(14) 0.104(3) 0.071(2) -0.0127(18) 0.0023(13) 0.0087(15)
O4 0.0464(17) 0.086(2) 0.077(2) 0.019(2) -0.0046(16) 0.0303(17)
O5 0.092(3) 0.114(3) 0.073(2) -0.022(2) 0.024(2) 0.030(2)
O10 0.222(12) 0.076(6) 0.159(9) 0.016(6) 0.092(9) -0.007(7)
O11 0.129(8) 0.190(9) 0.132(7) 0.057(7) -0.014(6) 0.072(7)

loop_
_atom_type_symbol
_atom_type_description
_atom_type_scat_dispersion_real
_atom_type_scat_dispersion_imag
_atom_type_scat_source
C C 0.0033 0.0016 'International Tables Vol C Tables 4.2.6.8 and 6.1.1.4'
H H 0.0000 0.0000 'International Tables Vol C Tables 4.2.6.8 and 6.1.1.4'
Cd Cd -0.8075 1.2024 'International Tables Vol C Tables 4.2.6.8 and 6.1.1.4'
N N 0.0061 0.0033 'International Tables Vol C Tables 4.2.6.8 and 6.1.1.4'
O O 0.0106 0.0060 'International Tables Vol C Tables 4.2.6.8 and 6.1.1.4'

loop_
_geom_angle_atom_site_label_1
_geom_angle_atom_site_label_2
_geom_angle_atom_site_label_3
_geom_angle
_geom_angle_site_symmetry_1
_geom_angle_site_symmetry_3
_geom_angle_publ_flag
H9A O9 H9B 129.3 . . ?
H8A O8 H8B 114.5 . . ?
H7A O7 H7B 107.8 . . ?
H6A O6 H6B 110.8 . . ?
O2 C1 O1 121.8(3) . . ?
O2 C1 C2 119.8(4) . . ?
O1 C1 C2 118.3(4) . . ?
C3 C2 C7 119.8(3) . . ?
C3 C2 C1 120.5(3) . . ?
C7 C2 C1 119.6(3) . . ?
C2 C3 C4 120.3(3) . . ?
C2 C3 H3 119.9 . . ?
C4 C3 H3 119.9 . . ?
C5 C4 C3 118.9(3) . . ?
C5 C4 H4 120.5 . . ?
C3 C4 H4 120.5 . . ?
C6 C5 C4 121.5(3) . . ?
C6 C5 N1 120.3(3) . . ?
C4 C5 N1 118.1(3) . . ?
C5 C6 C7 118.9(3) . . ?
C5 C6 H6 120.6 . . ?
C7 C6 H6 120.6 . . ?
C2 C7 C6 120.4(3) . . ?
C2 C7 H7 119.8 . . ?
C6 C7 H7 119.8 . . ?
C9 C8 N1 105.9(3) . . ?
C9 C8 H8 127.0 . . ?
N1 C8 H8 127.0 . . ?
C8 C9 N2 110.0(3) . . ?
C8 C9 H9 125.0 . . ?
N2 C9 H9 125.0 . . ?
N2 C10 N1 110.4(3) . . ?
N2 C10 C11 126.3(3) . . ?
N1 C10 C11 123.3(2) . . ?
N4 C11 N3 110.4(3) . . ?
N4 C11 C10 125.6(3) . . ?
N3 C11 C10 123.9(2) . . ?
C13 C12 N4 109.6(3) . . ?
C13 C12 H12 125.2 . . ?
N4 C12 H12 125.2 . . ?
C12 C13 N3 106.7(3) . . ?
C12 C13 H13 126.7 . . ?
N3 C13 H13 126.7 . . ?
C19 C14 C15 122.0(3) . . ?
C19 C14 N3 118.2(3) . . ?
C15 C14 N3 119.8(3) . . ?
C14 C15 C16 118.3(3) . . ?
C14 C15 H15 120.9 . . ?
C16 C15 H15 120.9 . . ?
C17 C16 C15 121.0(3) . . ?
C17 C16 H16 119.5 . . ?
C15 C16 H16 119.5 . . ?
C18 C17 C16 119.5(3) . . ?
C18 C17 C20 120.2(4) . . ?
C16 C17 C20 120.2(4) . . ?
C17 C18 C19 120.6(3) . . ?
C17 C18 H18 119.7 . . ?
C19 C18 H18 119.7 . . ?
C14 C19 C18 118.5(3) . . ?
C14 C19 H19 120.7 . . ?
C18 C19 H19 120.7 . . ?
O4 C20 O3 123.7(4) . . ?
O4 C20 C17 116.6(4) . . ?
O3 C20 C17 119.6(4) . . ?
O4 Cd1 N4 133.09(13) 3_756 2_645 ?
O4 Cd1 O2 126.08(13) 3_756 . ?
N4 Cd1 O2 96.90(10) 2_645 . ?
O4 Cd1 N2 91.39(13) 3_756 4_566 ?
N4 Cd1 N2 89.12(9) 2_645 4_566 ?
O2 Cd1 N2 111.12(10) . 4_566 ?
O4 Cd1 O5 83.25(15) 3_756 . ?
N4 Cd1 O5 81.50(14) 2_645 . ?
O2 Cd1 O5 86.46(14) . . ?
N2 Cd1 O5 161.04(14) 4_566 . ?
O4 Cd1 O1 80.06(14) 3_756 . ?
N4 Cd1 O1 146.72(11) 2_645 . ?
O2 Cd1 O1 54.49(11) . . ?
N2 Cd1 O1 86.92(11) 4_566 . ?
O5 Cd1 O1 109.88(16) . . ?
C10 N1 C8 107.2(3) . . ?
C10 N1 C5 126.5(3) . . ?
C8 N1 C5 125.9(3) . . ?
C10 N2 C9 106.5(3) . . ?
C10 N2 Cd1 132.8(2) . 4_565 ?
C9 N2 Cd1 119.2(2) . 4_565 ?
C11 N3 C13 107.0(2) . . ?
C11 N3 C14 127.3(3) . . ?
C13 N3 C14 125.6(3) . . ?
C11 N4 C12 106.3(2) . . ?
C11 N4 Cd1 131.4(2) . 2_655 ?
C12 N4 Cd1 120.2(2) . 2_655 ?
C1 O1 Cd1 88.6(2) . . ?
C1 O2 Cd1 94.8(2) . . ?
C20 O4 Cd1 111.8(3) . 3_756 ?
Cd1 O5 H5A 112.6 . . ?
Cd1 O5 H5B 137.5 . . ?
H5A O5 H5B 109.8 . . ?
H10A O10 H10B 110.0 . . ?
H11A O11 H11B 109.5 . . ?

loop_
_geom_bond_atom_site_label_1
_geom_bond_atom_site_label_2
_geom_bond_distance
_geom_bond_site_symmetry_2
_geom_bond_publ_flag
O9 H9A 0.8499 . ?
O9 H9B 0.8046 . ?
O8 H8A 0.8500 . ?
O8 H8B 0.8501 . ?
O7 H7A 0.8492 . ?
O7 H7B 0.8495 . ?
O6 H6A 0.8500 . ?
O6 H6B 0.8504 . ?
C1 O2 1.246(5) . ?
C1 O1 1.258(5) . ?
C1 C2 1.498(4) . ?
C2 C3 1.381(5) . ?
C2 C7 1.385(5) . ?
C3 C4 1.387(5) . ?
C3 H3 0.9300 . ?
C4 C5 1.386(5) . ?
C4 H4 0.9300 . ?
C5 C6 1.373(5) . ?
C5 N1 1.432(4) . ?
C6 C7 1.390(5) . ?
C6 H6 0.9300 . ?
C7 H7 0.9300 . ?
C8 C9 1.357(5) . ?
C8 N1 1.381(4) . ?
C8 H8 0.9300 . ?
C9 N2 1.373(4) . ?
C9 H9 0.9300 . ?
C10 N2 1.320(4) . ?
C10 N1 1.366(4) . ?
C10 C11 1.463(4) . ?
C11 N4 1.319(4) . ?
C11 N3 1.370(4) . ?
C12 C13 1.350(5) . ?
C12 N4 1.383(4) . ?
C12 H12 0.9300 . ?
C13 N3 1.374(4) . ?
C13 H13 0.9300 . ?
C14 C19 1.382(4) . ?
C14 C15 1.384(5) . ?
C14 N3 1.435(4) . ?
C15 C16 1.391(5) . ?
C15 H15 0.9300 . ?
C16 C17 1.386(6) . ?
C16 H16 0.9300 . ?
C17 C18 1.382(6) . ?
C17 C20 1.513(4) . ?
C18 C19 1.396(5) . ?
C18 H18 0.9300 . ?
C19 H19 0.9300 . ?
C20 O4 1.243(6) . ?
C20 O3 1.245(6) . ?
Cd1 O4 2.237(3) 3_756 ?
Cd1 N4 2.292(3) 2_645 ?
Cd1 O2 2.323(3) . ?
Cd1 N2 2.352(3) 4_566 ?
Cd1 O5 2.410(4) . ?
Cd1 O1 2.450(3) . ?
N2 Cd1 2.352(3) 4_565 ?
N4 Cd1 2.292(3) 2_655 ?
O4 Cd1 2.237(3) 3_756 ?
O5 H5A 0.8504 . ?
O5 H5B 0.8103 . ?
O10 H10A 0.8499 . ?
O10 H10B 0.8786 . ?
O11 H11A 0.8501 . ?
O11 H11B 0.8501 . ?

loop_
_geom_torsion_atom_site_label_1
_geom_torsion_atom_site_label_2
_geom_torsion_atom_site_label_3
_geom_torsion_atom_site_label_4
_geom_torsion
_geom_torsion_site_symmetry_1
_geom_torsion_site_symmetry_2
_geom_torsion_site_symmetry_3
_geom_torsion_site_symmetry_4
_geom_torsion_publ_flag
O2 C1 C2 C3 -174.7(4) . . . . ?
O1 C1 C2 C3 6.0(6) . . . . ?
O2 C1 C2 C7 8.1(6) . . . . ?
O1 C1 C2 C7 -171.2(4) . . . . ?
C7 C2 C3 C4 -2.5(6) . . . . ?
C1 C2 C3 C4 -179.6(4) . . . . ?
C2 C3 C4 C5 1.4(6) . . . . ?
C3 C4 C5 C6 1.1(6) . . . . ?
C3 C4 C5 N1 -177.2(3) . . . . ?
C4 C5 C6 C7 -2.4(6) . . . . ?
N1 C5 C6 C7 175.8(3) . . . . ?
C3 C2 C7 C6 1.1(6) . . . . ?
C1 C2 C7 C6 178.3(3) . . . . ?
C5 C6 C7 C2 1.3(6) . . . . ?
N1 C8 C9 N2 -0.6(4) . . . . ?
N2 C10 C11 N4 -66.8(5) . . . . ?
N1 C10 C11 N4 113.3(4) . . . . ?
N2 C10 C11 N3 117.1(3) . . . . ?
N1 C10 C11 N3 -62.8(4) . . . . ?
N4 C12 C13 N3 -0.8(4) . . . . ?
C19 C14 C15 C16 0.5(6) . . . . ?
N3 C14 C15 C16 179.6(3) . . . . ?
C14 C15 C16 C17 0.6(6) . . . . ?
C15 C16 C17 C18 -1.6(6) . . . . ?
C15 C16 C17 C20 177.0(4) . . . . ?
C16 C17 C18 C19 1.6(6) . . . . ?
C20 C17 C18 C19 -177.1(4) . . . . ?
C15 C14 C19 C18 -0.6(6) . . . . ?
N3 C14 C19 C18 -179.7(3) . . . . ?
C17 C18 C19 C14 -0.5(6) . . . . ?
C18 C17 C20 O4 -15.0(6) . . . . ?
C16 C17 C20 O4 166.4(4) . . . . ?
C18 C17 C20 O3 162.2(4) . . . . ?
C16 C17 C20 O3 -16.4(6) . . . . ?
N2 C10 N1 C8 0.1(4) . . . . ?
C11 C10 N1 C8 -180.0(3) . . . . ?
N2 C10 N1 C5 -173.2(3) . . . . ?
C11 C10 N1 C5 6.8(5) . . . . ?
C9 C8 N1 C10 0.3(4) . . . . ?
C9 C8 N1 C5 173.6(3) . . . . ?
C6 C5 N1 C10 -51.5(5) . . . . ?
C4 C5 N1 C10 126.8(4) . . . . ?
C6 C5 N1 C8 136.4(4) . . . . ?
C4 C5 N1 C8 -45.3(5) . . . . ?
N1 C10 N2 C9 -0.5(4) . . . . ?
C11 C10 N2 C9 179.6(3) . . . . ?
N1 C10 N2 Cd1 165.0(2) . . . 4_565 ?
C11 C10 N2 Cd1 -14.9(5) . . . 4_565 ?
C8 C9 N2 C10 0.7(4) . . . . ?
C8 C9 N2 Cd1 -167.2(3) . . . 4_565 ?
N4 C11 N3 C13 0.3(4) . . . . ?
C10 C11 N3 C13 176.9(3) . . . . ?
N4 C11 N3 C14 -176.8(3) . . . . ?
C10 C11 N3 C14 -0.2(5) . . . . ?
C12 C13 N3 C11 0.4(4) . . . . ?
C12 C13 N3 C14 177.5(3) . . . . ?
C19 C14 N3 C11 132.0(4) . . . . ?
C15 C14 N3 C11 -47.1(5) . . . . ?
C19 C14 N3 C13 -44.5(5) . . . . ?
C15 C14 N3 C13 136.4(4) . . . . ?
N3 C11 N4 C12 -0.8(3) . . . . ?
C10 C11 N4 C12 -177.3(3) . . . . ?
N3 C11 N4 Cd1 162.1(2) . . . 2_655 ?
C10 C11 N4 Cd1 -14.4(4) . . . 2_655 ?
C13 C12 N4 C11 1.0(4) . . . . ?
C13 C12 N4 Cd1 -164.2(2) . . . 2_655 ?
O2 C1 O1 Cd1 -5.5(4) . . . . ?
C2 C1 O1 Cd1 173.8(3) . . . . ?
O1 C1 O2 Cd1 5.8(5) . . . . ?
C2 C1 O2 Cd1 -173.4(3) . . . . ?
O3 C20 O4 Cd1 -4.3(6) . . . 3_756 ?
C17 C20 O4 Cd1 172.7(3) . . . 3_756 ?
